data_1567747
loop_
_publ_author_name
'Tyumentseva, Olga S.'
'Kornyakov, Ilya V.'
'Kasatkin, Anatoly V.'
'Pl\'a\<sil, Jakub'
'Krzhizhanovskaya, Maria G.'
'Krivovichev, Sergey V.'
'Burns, Peter C.'
'Gurzhiy, Vladislav V.'

_publ_section_title
;
 One of Nature&#x2019;s Puzzles Is Assembled: Analog of the Earth&#x2019;s
 Most Complex Mineral, Ewingite, Synthesized in a Laboratory
;
_journal_issue 19
_journal_name_full Materials
_journal_page_first 6643
_journal_paper_doi 10.3390/ma15196643
_journal_volume 15
_journal_year 2022
_chemical_formula_moiety 'C36 O172 U24, 21(Ca), 4(C O3), 94(O)'
_chemical_formula_sum 'C40 Ca21 O278 U24'
_chemical_formula_weight 11482.80
_space_group_crystal_system tetragonal
_space_group_IT_number 118
_space_group_name_Hall 'P -4 -2n'
_space_group_name_H-M_alt 'P -4 n 2'
_audit_creation_date 2022-04-14
_audit_creation_method
;
Olex2 1.5
(compiled 2021.12.09 svn.r5202d8cf for OlexSys, GUI svn.r6439)
;
_cell_angle_alpha 90
_cell_angle_beta 90
_cell_angle_gamma 90
_cell_formula_units_Z 2
_cell_length_a 24.6098(2)
_cell_length_b 24.6098(2)
_cell_length_c 24.6246(4)
_cell_measurement_reflns_used 56126
_cell_measurement_temperature 296(2)
_cell_measurement_theta_max 36.3370
_cell_measurement_theta_min 1.6290
_cell_volume 14913.7(3)
_computing_cell_refinement 'CrysAlisPro 1.171.40.53 (Rigaku OD, 2019)'
_computing_data_collection 'CrysAlisPro 1.171.40.53 (Rigaku OD, 2019)'
_computing_data_reduction 'CrysAlisPro 1.171.40.53 (Rigaku OD, 2019)'
_computing_molecular_graphics 'Olex2 1.5 (Dolomanov et al., 2009)'
_computing_publication_material 'Olex2 1.5 (Dolomanov et al., 2009)'
_computing_structure_refinement 'SHELXL 2018 (Sheldrick, 2015)'
_computing_structure_solution 'SHELXT 2018 (Sheldrick, 2015)'
_diffrn_ambient_temperature 296(2)
_diffrn_detector 'CCD plate'
_diffrn_measured_fraction_theta_full 0.999
_diffrn_measured_fraction_theta_max 0.999
_diffrn_measurement_details
;
List of Runs (angles in degrees, time in seconds):

  # Type    Start    End  Width  t~exp~   \w     \q     \k     \f   Frames
--------------------------------------------------------------------------
  1  \f    143.91 340.41   0.50  360.26 -98.65 -34.00 -40.00    --   393
  2  \f     75.39 190.89   0.50  360.01 -72.49 -34.00 137.99    --   231
  3  \w    -91.73 -20.73   0.50  360.03    --  -34.00 147.98 -65.99  142
  4  \w    -76.26 -15.26   0.50  360.03    --  -34.00 102.00 134.00  122
;
_diffrn_measurement_device 'abstract diffractometer'
_diffrn_measurement_device_type 'Saxi-CrysAlisPro-abstract goniometer imported SAXI images'
_diffrn_measurement_method '\w and \f scans'
_diffrn_orient_matrix_type 'CrysAlisPro convention (1999,Acta A55,543-557)'
_diffrn_orient_matrix_UB_11 0.0098894000
_diffrn_orient_matrix_UB_12 0.0253358000
_diffrn_orient_matrix_UB_13 0.0095265000
_diffrn_orient_matrix_UB_21 0.0107039000
_diffrn_orient_matrix_UB_22 -0.0129520000
_diffrn_orient_matrix_UB_23 0.0234115000
_diffrn_orient_matrix_UB_31 0.0248540000
_diffrn_orient_matrix_UB_32 -0.0044833000
_diffrn_orient_matrix_UB_33 -0.0138618000
_diffrn_radiation_monochromator graphite
_diffrn_radiation_probe x-ray
_diffrn_radiation_type 'Mo K\a'
_diffrn_radiation_wavelength 0.71073
_diffrn_reflns_av_R_equivalents 0.0968
_diffrn_reflns_av_unetI/netI 0.0537
_diffrn_reflns_Laue_measured_fraction_full 0.999
_diffrn_reflns_Laue_measured_fraction_max 0.999
_diffrn_reflns_limit_h_max 31
_diffrn_reflns_limit_h_min -21
_diffrn_reflns_limit_k_max 31
_diffrn_reflns_limit_k_min -31
_diffrn_reflns_limit_l_max 31
_diffrn_reflns_limit_l_min -30
_diffrn_reflns_number 111547
_diffrn_reflns_point_group_measured_fraction_full 1.000
_diffrn_reflns_point_group_measured_fraction_max 0.999
_diffrn_reflns_theta_full 25.242
_diffrn_reflns_theta_max 27.492
_diffrn_reflns_theta_min 1.655
_diffrn_source 'fine-focus sealed X-ray tube'
_diffrn_source_type 'Enhance (Mo) X-ray Source'
_exptl_absorpt_coefficient_mu 13.461
_exptl_absorpt_correction_T_max 1.00000
_exptl_absorpt_correction_T_min 0.46776
_exptl_absorpt_correction_type multi-scan
_exptl_absorpt_process_details
;
CrysAlisPro 1.171.40.53 (Rigaku Oxford Diffraction, 2019)
Empirical absorption correction using spherical harmonics,
 implemented in SCALE3 ABSPACK scaling algorithm.
;
_exptl_crystal_colour yellow-green
_exptl_crystal_density_diffrn 2.557
_exptl_crystal_description prism
_exptl_crystal_F_000 10184
_exptl_crystal_size_max 0.052
_exptl_crystal_size_mid 0.023
_exptl_crystal_size_min 0.021
_refine_diff_density_max 2.872
_refine_diff_density_min -1.317
_refine_diff_density_rms 0.266
_refine_ls_abs_structure_details
;
 Flack x determined using 5860 quotients [(I+)-(I-)]/[(I+)+(I-)]
 (Parsons, Flack and Wagner, Acta Cryst. B69 (2013) 249-259).
;
_refine_ls_abs_structure_Flack -0.001(4)
_refine_ls_extinction_method none
_refine_ls_goodness_of_fit_ref 1.090
_refine_ls_hydrogen_treatment undef
_refine_ls_matrix_type full
_refine_ls_number_parameters 832
_refine_ls_number_reflns 17137
_refine_ls_number_restraints 72
_refine_ls_restrained_S_all 1.090
_refine_ls_R_factor_all 0.0731
_refine_ls_R_factor_gt 0.0603
_refine_ls_shift/su_max 0.000
_refine_ls_shift/su_mean 0.000
_refine_ls_structure_factor_coef Fsqd
_refine_ls_weighting_details 'w=1/[\s^2^(Fo^2^)+(0.0541P)^2^+319.7196P] where P=(Fo^2^+2Fc^2^)/3'
_refine_ls_weighting_scheme calc
_refine_ls_wR_factor_gt 0.1312
_refine_ls_wR_factor_ref 0.1377
_reflns_Friedel_coverage 0.893
_reflns_Friedel_fraction_full 1.000
_reflns_Friedel_fraction_max 0.999
_reflns_number_gt 14963
_reflns_number_total 17137
_reflns_threshold_expression 'I > 2\s(I)'
_cod_data_source_file materials-1907186-supplementary.cif
_cod_data_source_block Synthetic_ewingite_mo_orc2
_cod_database_code 1567747
_shelx_shelxl_version_number 2018/3
_shelx_space_group_comment
;
The symmetry employed for this shelxl refinement is uniquely defined
by the following loop, which should always be used as a source of
symmetry information in preference to the above space-group names.
They are only intended as comments.
;
_shelx_estimated_absorpt_t_max 0.765
_shelx_estimated_absorpt_t_min 0.541
_olex2_refinement_description
;
1. Twinned data refinement
 Scales: 0.514(14)
 0.486(14)
2. Restrained distances
 C2-O22
 1.23 with sigma of 0.02
 O44-C10
 1.3 with sigma of 0.05
 C2-O21
 1.23 with sigma of 0.02
 C2-O20
 1.23 with sigma of 0.02
 U5-O9
 1.7 with sigma of 0.02
3. Restrained planarity
 O20, O21, O22, C2
 with sigma of 0.02
4. Uiso/Uaniso restraints and constraints
Uanis(O47) \\sim Ueq: with sigma of 0.005 and sigma for terminal atoms of 0.01
Uanis(O71W) \\sim Ueq: with sigma of 0.01 and sigma for terminal atoms of 0.03
Uanis(O49W) \\sim Ueq: with sigma of 0.01 and sigma for terminal atoms of 0.016
Uanis(O65W) \\sim Ueq: with sigma of 0.002 and sigma for terminal atoms of 0.004
Uanis(O72W) \\sim Ueq: with sigma of 0.01 and sigma for terminal atoms of 0.014
Uanis(Ca2B) \\sim Ueq: with sigma of 0.006 and sigma for terminal atoms of 0.01
Uanis(O75W) \\sim Ueq: with sigma of 0.002 and sigma for terminal atoms of 0.004
Uanis(O56W) \\sim Ueq: with sigma of 0.002 and sigma for terminal atoms of 0.006
Uanis(O9) \\sim Ueq: with sigma of 0.02 and sigma for terminal atoms of 0.04
Uanis(O68W) \\sim Ueq: with sigma of 0.01 and sigma for terminal atoms of 0.02
Uanis(O73W) \\sim Ueq: with sigma of 0.01 and sigma for terminal atoms of 0.014
Uanis(O44) = Uanis(C10) = Uanis(O46) = Uanis(O45)
Uanis(Ca2A) = Uanis(Ca2B)
Uanis(C2) = Uanis(O22) = Uanis(O21) = Uanis(O20)
Uanis(O50W) = Uanis(Ca4)
Uanis(O69W) = Uanis(O70W)
Uanis(O60W) = Uanis(O74W)
5. Others
 Fixed Sof: Ca2A(0.0975) Ca2B(0.1525) Ca4(0.5) O47(0.5) O48W(0.75) O50W(0.5)
 O54W(0.85) O56W(0.5) O60W(0.5) O63W(0.75) O66W(0.65) O69W(0.5) O70W(0.5)
 O72W(0.25) O73W(0.25) O74W(0.5) O76W(0.75) O77W(0.75) O78W(0.75)
;
_olex2_submission_special_instructions 'No special instructions were received'
_oxdiff_exptl_absorpt_empirical_details
;
Empirical correction (ABSPACK) includes:
- Absorption correction using spherical harmonics
- Frame scaling
- Detector area scaling
;
_oxdiff_exptl_absorpt_empirical_full_max 1.515
_oxdiff_exptl_absorpt_empirical_full_min 0.559

loop_
_space_group_symop_operation_xyz
'x, y, z'
'-x, -y, z'
'y, -x, -z'
'-y, x, -z'
'x+1/2, -y+1/2, z+1/2'
'-x+1/2, y+1/2, z+1/2'
'y+1/2, x+1/2, -z+1/2'
'-y+1/2, -x+1/2, -z+1/2'

loop_
_atom_site_label
_atom_site_type_symbol
_atom_site_fract_x
_atom_site_fract_y
_atom_site_fract_z
_atom_site_U_iso_or_equiv
_atom_site_adp_type
_atom_site_occupancy
_atom_site_site_symmetry_order
_atom_site_calc_flag
_atom_site_refinement_flags_posn
_atom_site_refinement_flags_adp
_atom_site_refinement_flags_occupancy
_atom_site_disorder_assembly
_atom_site_disorder_group
U1 U 0.64963(3) 0.29584(3) 0.37951(4) 0.02577(17) Uani 1 1 d . . . . .
U2 U 0.73977(3) 0.41938(3) 0.37583(4) 0.02722(18) Uani 1 1 d . . . . .
U3 U 0.63166(3) 0.39842(3) 0.26716(3) 0.02636(18) Uani 1 1 d . . . . .
U4 U 0.86936(4) 0.47496(4) 0.57738(5) 0.0419(2) Uani 1 1 d . . . . .
U5 U 0.83384(4) 0.64427(4) 0.41111(4) 0.0404(2) Uani 1 1 d D . . . .
U6 U 0.57500(3) 0.59512(3) 0.13500(4) 0.02831(18) Uani 1 1 d . . . . .
Ca1 Ca 0.74018(18) 0.53942(18) 0.4969(2) 0.0299(10) Uani 1 1 d . . . . .
Ca2A Ca 0.500000 0.500000 0.439(2) 0.050(6) Uani 0.195 2 d S T P . .
Ca2B Ca 0.500000 0.500000 0.4050(14) 0.050(6) Uani 0.305 2 d S TU P . .
Ca3 Ca 0.500000 0.500000 0.2481(3) 0.0279(13) Uani 1 2 d S T P . .
Ca4 Ca 0.9286(6) 0.5515(9) 0.7064(6) 0.082(5) Uani 0.5 1 d . . P . .
Ca5 Ca 0.9431(3) 0.3458(3) 0.5145(4) 0.077(3) Uani 1 1 d . . . . .
Ca6 Ca 0.71178(19) 0.5401(2) 0.0625(2) 0.0358(11) Uani 1 1 d . . . . .
Ca7 Ca 0.7207(2) 0.6750(2) -0.0517(2) 0.0337(11) Uani 1 1 d . . . . .
O1 O 0.5991(7) 0.3135(7) 0.4292(7) 0.037(4) Uani 1 1 d . . . . .
O2 O 0.6997(7) 0.2731(6) 0.3318(7) 0.035(4) Uani 1 1 d . . . . .
O3 O 0.7080(6) 0.4623(6) 0.4248(7) 0.031(4) Uani 1 1 d . . . . .
O4 O 0.7755(7) 0.3782(7) 0.3292(8) 0.041(4) Uani 1 1 d . . . . .
O5 O 0.5782(7) 0.4419(7) 0.2911(7) 0.036(4) Uani 1 1 d . . . . .
O6 O 0.6847(7) 0.3572(7) 0.2398(7) 0.038(4) Uani 1 1 d . . . . .
O7 O 0.8246(10) 0.4337(11) 0.6133(12) 0.079(8) Uani 1 1 d . . . . .
O8 O 0.9142(9) 0.5158(9) 0.5414(11) 0.067(7) Uani 1 1 d . . . . .
O9 O 0.7862(9) 0.6731(8) 0.3709(9) 0.070(7) Uani 1 1 d D U . . .
O10 O 0.8830(9) 0.6150(8) 0.4494(11) 0.064(7) Uani 1 1 d . . . . .
O11 O 0.6105(8) 0.6332(8) 0.1840(8) 0.047(5) Uani 1 1 d . . . . .
O12 O 0.5413(7) 0.5558(7) 0.0855(8) 0.040(4) Uani 1 1 d . . . . .
O13 O 0.6590(7) 0.3823(7) 0.3520(7) 0.033(4) Uani 1 1 d . . . . .
O14 O 0.7013(7) 0.4628(7) 0.2967(8) 0.042(4) Uani 1 1 d . . . . .
O15 O 0.5930(7) 0.3170(7) 0.3039(7) 0.040(4) Uani 1 1 d . . . . .
O16 O 0.7229(7) 0.3402(7) 0.4272(8) 0.038(4) Uani 1 1 d . . . . .
O17 O 0.8178(8) 0.4080(8) 0.4332(9) 0.053(5) Uani 1 1 d . . . . .
O18 O 0.8730(8) 0.4101(9) 0.5042(10) 0.063(7) Uani 1 1 d . . . . .
O19 O 0.8086(7) 0.4698(8) 0.4984(8) 0.044(5) Uani 1 1 d . . . . .
O20 O 0.9967(12) 0.4035(13) 0.6576(12) 0.104(6) Uani 1 1 d D . . A 2
O21 O 0.9381(12) 0.4064(13) 0.5889(12) 0.104(6) Uani 1 1 d D . . A 2
O22 O 0.9347(12) 0.4668(13) 0.6505(12) 0.104(6) Uani 1 1 d D . . A 2
O23 O 0.8547(9) 0.5470(10) 0.6420(10) 0.069(7) Uani 1 1 d . . . . .
O24 O 0.7989(8) 0.5447(8) 0.5755(8) 0.050(5) Uani 1 1 d . . . . .
O25 O 0.7887(7) 0.6057(8) 0.6414(8) 0.046(5) Uani 1 1 d . . . . .
O26 O 0.8002(10) 0.4922(9) 0.3514(10) 0.069(7) Uani 1 1 d . . . . .
O27 O 0.7864(7) 0.5573(7) 0.4126(7) 0.039(4) Uani 1 1 d . . . . .
O28 O 0.8432(10) 0.5709(9) 0.3468(9) 0.066(7) Uani 1 1 d . . . . .
O29 O 0.7713(8) 0.6306(7) 0.4878(8) 0.043(4) Uani 1 1 d . . . . .
O30 O 0.7680(7) 0.6885(7) 0.5579(7) 0.037(4) Uani 1 1 d . . . . .
O31 O 0.8123(8) 0.7104(7) 0.4820(8) 0.049(5) Uani 1 1 d . . . . .
O32 O 0.8902(9) 0.7248(8) 0.4055(9) 0.054(5) Uani 1 1 d . . . . .
O33 O 0.9067(11) 0.6608(10) 0.3457(10) 0.077(8) Uani 1 1 d . . . . .
O34 O 0.9709(10) 0.7241(9) 0.3601(12) 0.086(9) Uani 1 1 d . . . . .
O35 O 0.5811(7) 0.5165(7) 0.1945(8) 0.043(5) Uani 1 1 d . . . . .
O36 O 0.6477(7) 0.5282(7) 0.1361(7) 0.039(4) Uani 1 1 d . . . . .
O37 O 0.6517(8) 0.4582(8) 0.1918(8) 0.048(5) Uani 1 1 d . . . . .
O38 O 0.6472(6) 0.6110(7) 0.0689(7) 0.034(4) Uani 1 1 d . . . . .
O39 O 0.5810(7) 0.6701(7) 0.0699(8) 0.041(4) Uani 1 1 d . . . . .
O40 O 0.6484(8) 0.6819(8) 0.0123(8) 0.045(5) Uani 1 1 d . . . . .
O41 O 0.4955(8) 0.6521(8) 0.1432(8) 0.045(4) Uani 1 1 d . . . . .
O42 O 0.4990(7) 0.5832(7) 0.1968(8) 0.038(4) Uani 1 1 d . . . . .
O43 O 0.4254(8) 0.6346(8) 0.1958(8) 0.047(5) Uani 1 1 d . . . . .
O44 O 0.8255(10) 0.5744(10) -0.0701(11) 0.071(4) Uani 1 1 d D . . . .
O45 O 0.7888(10) 0.5158(10) 0.0017(11) 0.071(4) Uani 1 1 d . . . . .
O46 O 0.7404(10) 0.5866(10) -0.0237(11) 0.071(4) Uani 1 1 d . . . . .
O47 O 0.8449(14) 0.5362(15) 0.2476(13) 0.037(8) Uani 0.5 1 d . U P . .
O48W O 0.941(2) 0.2807(15) 0.5944(19) 0.116(17) Uani 0.75 1 d . . P . .
O49W O 1.000000 0.500000 0.750000 0.102(18) Uani 1 4 d S TU P . .
O50W O 0.8847(19) 0.501(3) 0.7417(18) 0.082(5) Uani 0.5 1 d . . P . .
O51W O 0.6857(8) 0.4767(8) 0.5494(8) 0.047(5) Uani 1 1 d . . . . .
O52W O 0.6627(10) 0.5786(9) 0.4528(8) 0.055(6) Uani 1 1 d . . . . .
O53W O 0.5423(7) 0.5673(7) 0.4672(8) 0.040(4) Uani 1 1 d . . . . .
O54W O 0.5781(13) 0.4487(15) 0.4133(12) 0.080(9) Uani 0.85 1 d . . P . .
O55W O 0.5396(9) 0.5535(8) 0.3226(9) 0.056(6) Uani 1 1 d . . . . .
O56W O 0.7160(15) 0.4411(14) 0.0823(16) 0.043(8) Uani 0.5 1 d . U P . .
O57W O 0.6449(8) 0.5063(8) 0.0016(9) 0.049(5) Uani 1 1 d . . . . .
O58W O 0.6940(10) 0.7648(9) -0.0791(13) 0.080(8) Uani 1 1 d . . . . .
O59W O 0.7508(14) 0.6665(14) -0.1441(10) 0.109(13) Uani 1 1 d . . . . .
O60W O 0.590(3) 0.231(2) 0.2235(19) 0.083(12) Uani 0.5 1 d . . P . .
O61W O 0.6448(8) 0.6380(9) -0.0996(8) 0.052(5) Uani 1 1 d . . . . .
O62W O 0.5716(7) 0.4331(7) 0.0530(9) 0.045(5) Uani 1 1 d . . . . .
O63W O 0.7877(13) 0.3889(13) 0.1745(12) 0.067(10) Uani 0.75 1 d . . P . .
O64W O 0.7842(9) 0.2842(9) 0.250000 0.050(7) Uani 1 2 d S T P . .
O65W O 0.7544(8) 0.4848(7) 0.2186(7) 0.042(4) Uani 1 1 d . U . . .
O66W O 0.733(2) 0.5897(19) 0.2471(19) 0.092(14) Uani 0.65 1 d . . P . .
O67W O 0.6583(7) 0.5701(9) 0.3294(8) 0.050(6) Uani 1 1 d . . . . .
O68W O 0.6758(11) 0.4760(10) 0.6712(10) 0.080(8) Uani 1 1 d . U . . .
O69W O 0.6667(17) 0.705(2) 0.2344(18) 0.070(10) Uani 0.5 1 d . . P . .
O70W O 0.7281(18) 0.752(2) 0.3161(18) 0.070(10) Uani 0.5 1 d . . P . .
O71W O 0.8988(16) 0.6012(16) 0.250000 0.101(13) Uani 1 2 d S TU P . .
O72W O 1.000000 0.500000 0.345(4) 0.10(3) Uani 0.5 2 d S TU P . .
O73W O 0.894(4) 0.429(4) 0.305(4) 0.07(2) Uani 0.25 1 d . U P . .
O74W O 0.608(3) 0.842(2) 0.209(2) 0.083(12) Uani 0.5 1 d . . P . .
O75W O 0.7064(6) 0.3513(6) 0.5493(6) 0.023(3) Uani 1 1 d . U . . .
O76W O 0.861(2) 0.2949(18) 0.518(3) 0.15(2) Uani 0.75 1 d . . P . .
O77W O 0.926(2) 0.342(2) 0.4179(18) 0.123(17) Uani 0.75 1 d . . P . .
O78W O 1.0023(13) 0.4191(12) 0.4866(17) 0.078(11) Uani 0.75 1 d . . P . .
C1 C 0.8331(10) 0.4296(10) 0.4763(12) 0.038(6) Uani 1 1 d . . . . .
C2 C 0.9578(9) 0.4243(10) 0.6326(11) 0.104(6) Uani 1 1 d D . . A 2
C3 C 0.8125(12) 0.5683(13) 0.6212(11) 0.047(7) Uani 1 1 d . . . . .
C4 C 0.8073(11) 0.5395(10) 0.3700(12) 0.044(7) Uani 1 1 d . . . . .
C5 C 0.7834(8) 0.6756(9) 0.5108(11) 0.031(5) Uani 1 1 d . . . . .
C6 C 0.9235(17) 0.7051(13) 0.3667(16) 0.074(12) Uani 1 1 d . . . . .
C7 C 0.6280(9) 0.5000(9) 0.1740(9) 0.027(5) Uani 1 1 d . . . . .
C8 C 0.6270(10) 0.6545(9) 0.0486(9) 0.028(5) Uani 1 1 d . . . . .
C9 C 0.4723(8) 0.6235(9) 0.1791(8) 0.024(4) Uani 1 1 d . . . . .
C10 C 0.7836(15) 0.5569(15) -0.0305(16) 0.071(4) Uani 1 1 d D . . . .

loop_
_atom_site_aniso_label
_atom_site_aniso_U_11
_atom_site_aniso_U_22
_atom_site_aniso_U_33
_atom_site_aniso_U_23
_atom_site_aniso_U_13
_atom_site_aniso_U_12
U1 0.0244(4) 0.0221(4) 0.0309(4) 0.0044(3) 0.0001(3) -0.0020(3)
U2 0.0232(4) 0.0214(4) 0.0370(5) -0.0042(3) -0.0003(3) -0.0029(3)
U3 0.0251(4) 0.0268(4) 0.0272(4) 0.0046(3) -0.0010(3) 0.0019(3)
U4 0.0297(5) 0.0380(5) 0.0579(7) -0.0036(5) -0.0112(4) 0.0127(4)
U5 0.0482(6) 0.0269(4) 0.0461(6) -0.0086(4) 0.0181(5) -0.0142(4)
U6 0.0229(4) 0.0299(4) 0.0321(4) 0.0083(3) 0.0016(3) -0.0024(3)
Ca1 0.021(2) 0.024(2) 0.045(3) 0.002(2) 0.0012(19) -0.0001(17)
Ca2A 0.044(9) 0.048(9) 0.058(12) 0.000 0.000 0.007(8)
Ca2B 0.044(9) 0.048(9) 0.058(12) 0.000 0.000 0.007(8)
Ca3 0.027(3) 0.027(3) 0.029(3) 0.000 0.000 -0.001(2)
Ca4 0.047(8) 0.161(17) 0.039(7) 0.001(9) -0.002(6) 0.004(9)
Ca5 0.047(4) 0.047(4) 0.136(8) -0.027(4) -0.027(4) 0.024(3)
Ca6 0.025(2) 0.029(2) 0.053(3) 0.012(2) 0.001(2) 0.0000(19)
Ca7 0.029(2) 0.033(3) 0.039(3) 0.006(2) 0.000(2) -0.0035(19)
O1 0.033(9) 0.043(10) 0.036(10) 0.001(8) 0.013(8) 0.006(7)
O2 0.034(9) 0.024(8) 0.046(10) 0.006(7) 0.005(8) -0.003(7)
O3 0.026(8) 0.032(8) 0.036(9) -0.010(7) -0.006(7) -0.002(6)
O4 0.038(10) 0.031(9) 0.054(12) -0.011(8) 0.014(9) -0.012(7)
O5 0.041(10) 0.039(10) 0.028(9) -0.001(7) 0.000(7) 0.014(8)
O6 0.041(10) 0.038(10) 0.033(9) 0.008(8) -0.001(8) 0.003(8)
O7 0.061(15) 0.093(19) 0.083(19) -0.008(16) -0.014(14) 0.016(14)
O8 0.047(13) 0.048(13) 0.10(2) -0.007(12) -0.001(13) 0.009(10)
O9 0.104(18) 0.036(11) 0.068(15) -0.018(11) 0.021(14) -0.022(11)
O10 0.056(13) 0.037(11) 0.100(19) -0.019(12) 0.032(13) -0.002(9)
O11 0.044(11) 0.048(12) 0.048(11) -0.003(9) 0.014(9) -0.007(9)
O12 0.028(9) 0.030(9) 0.063(12) 0.005(8) -0.010(8) -0.003(7)
O13 0.033(9) 0.031(9) 0.037(9) 0.008(7) -0.012(7) -0.011(7)
O14 0.031(9) 0.037(10) 0.057(12) -0.006(9) -0.006(8) -0.007(7)
O15 0.044(11) 0.041(10) 0.034(10) 0.008(8) 0.000(8) -0.014(8)
O16 0.028(9) 0.028(8) 0.058(12) 0.000(8) -0.017(8) 0.003(7)
O17 0.039(11) 0.053(12) 0.068(14) -0.025(11) -0.017(10) 0.015(9)
O18 0.040(11) 0.057(13) 0.091(17) -0.038(12) -0.022(11) 0.030(10)
O19 0.033(10) 0.044(11) 0.055(12) -0.015(9) -0.015(8) 0.014(8)
O20 0.091(11) 0.123(14) 0.099(12) -0.035(10) -0.042(9) 0.067(10)
O21 0.091(11) 0.123(14) 0.099(12) -0.035(10) -0.042(9) 0.067(10)
O22 0.091(11) 0.123(14) 0.099(12) -0.035(10) -0.042(9) 0.067(10)
O23 0.055(13) 0.075(16) 0.078(17) -0.030(13) -0.030(12) 0.038(12)
O24 0.043(11) 0.056(12) 0.050(12) 0.009(10) -0.004(9) 0.021(9)
O25 0.029(9) 0.051(11) 0.057(12) -0.007(9) -0.008(8) 0.015(8)
O26 0.079(16) 0.051(13) 0.077(16) -0.035(12) 0.029(13) -0.031(12)
O27 0.042(10) 0.031(9) 0.045(10) -0.005(8) 0.016(8) -0.012(7)
O28 0.087(17) 0.043(12) 0.068(15) -0.025(10) 0.040(13) -0.038(11)
O29 0.049(11) 0.027(9) 0.054(12) 0.000(8) 0.012(9) -0.008(8)
O30 0.050(11) 0.027(9) 0.034(9) -0.011(7) 0.010(8) -0.018(8)
O31 0.058(12) 0.033(10) 0.056(13) -0.010(9) 0.024(10) -0.023(9)
O32 0.060(13) 0.036(10) 0.065(14) -0.010(10) 0.027(11) -0.019(9)
O33 0.095(19) 0.058(15) 0.079(17) -0.028(13) 0.050(15) -0.031(13)
O34 0.079(17) 0.051(13) 0.13(2) -0.007(14) 0.063(17) -0.031(12)
O35 0.031(9) 0.040(10) 0.058(12) 0.022(9) 0.015(8) 0.008(8)
O36 0.036(9) 0.038(9) 0.041(10) 0.018(8) 0.009(8) -0.002(7)
O37 0.048(11) 0.060(13) 0.035(10) 0.025(9) 0.020(9) 0.015(9)
O38 0.025(8) 0.037(9) 0.039(10) 0.006(7) 0.005(7) 0.005(7)
O39 0.030(9) 0.043(10) 0.049(11) 0.023(9) 0.005(8) 0.011(8)
O40 0.041(10) 0.040(10) 0.054(12) 0.022(9) 0.021(9) -0.001(8)
O41 0.036(10) 0.044(11) 0.053(12) 0.010(9) 0.012(8) 0.008(8)
O42 0.022(8) 0.042(10) 0.050(11) 0.011(8) 0.008(8) -0.006(7)
O43 0.043(11) 0.057(12) 0.041(11) 0.011(9) 0.008(9) 0.021(9)
O44 0.068(9) 0.058(8) 0.087(10) 0.015(7) 0.013(7) 0.008(6)
O45 0.068(9) 0.058(8) 0.087(10) 0.015(7) 0.013(7) 0.008(6)
O46 0.068(9) 0.058(8) 0.087(10) 0.015(7) 0.013(7) 0.008(6)
O47 0.036(12) 0.053(13) 0.021(11) -0.007(10) 0.010(10) -0.008(11)
O48W 0.17(5) 0.06(2) 0.12(3) -0.02(2) 0.06(3) 0.00(3)
O49W 0.099(19) 0.099(19) 0.11(3) 0.000 0.000 0.00(2)
O50W 0.047(8) 0.161(17) 0.039(7) 0.001(9) -0.002(6) 0.004(9)
O51W 0.042(11) 0.049(12) 0.048(11) -0.006(9) 0.011(9) -0.019(9)
O52W 0.075(15) 0.055(13) 0.036(11) 0.002(9) -0.005(10) 0.023(11)
O53W 0.028(9) 0.042(10) 0.050(11) 0.003(8) -0.002(8) 0.006(7)
O54W 0.07(2) 0.11(3) 0.056(17) -0.008(17) 0.019(15) 0.036(18)
O55W 0.052(12) 0.044(12) 0.072(15) -0.027(11) -0.010(11) 0.005(10)
O56W 0.040(10) 0.035(10) 0.054(11) 0.004(8) -0.002(8) 0.004(8)
O57W 0.048(12) 0.042(11) 0.059(12) -0.011(9) -0.005(9) -0.007(9)
O58W 0.058(14) 0.040(12) 0.14(2) 0.027(14) 0.030(16) -0.005(10)
O59W 0.15(3) 0.13(3) 0.044(14) 0.006(15) -0.007(16) -0.10(2)
O60W 0.13(3) 0.08(2) 0.046(19) -0.007(17) 0.03(2) -0.02(2)
O61W 0.040(11) 0.063(13) 0.052(12) -0.019(10) -0.003(9) -0.009(9)
O62W 0.028(9) 0.033(10) 0.075(14) -0.001(9) 0.006(9) -0.011(7)
O63W 0.07(2) 0.07(2) 0.054(18) 0.014(15) 0.048(16) 0.037(17)
O64W 0.052(10) 0.052(10) 0.046(16) -0.015(9) 0.015(9) 0.010(13)
O65W 0.043(6) 0.040(6) 0.043(6) 0.010(5) 0.010(5) -0.003(5)
O66W 0.10(3) 0.09(3) 0.09(3) 0.01(2) 0.02(3) 0.00(3)
O67W 0.025(9) 0.089(15) 0.037(10) -0.043(10) -0.015(8) 0.025(9)
O68W 0.095(15) 0.069(14) 0.076(14) -0.058(12) 0.047(12) -0.059(12)
O69W 0.039(17) 0.12(3) 0.054(19) 0.017(19) -0.001(14) -0.002(18)
O70W 0.039(17) 0.12(3) 0.054(19) 0.017(19) -0.001(14) -0.002(18)
O71W 0.14(2) 0.14(2) 0.023(15) -0.007(12) -0.007(12) -0.04(3)
O72W 0.11(3) 0.10(3) 0.09(3) 0.000 0.000 0.016(19)
O73W 0.06(3) 0.07(3) 0.07(3) -0.016(19) 0.007(19) 0.010(19)
O74W 0.13(3) 0.08(2) 0.046(19) -0.007(17) 0.03(2) -0.02(2)
O75W 0.028(5) 0.019(5) 0.021(5) -0.002(4) 0.006(4) -0.006(4)
O76W 0.11(4) 0.07(3) 0.28(7) 0.02(4) -0.08(4) -0.04(2)
O77W 0.15(4) 0.15(4) 0.08(3) -0.01(3) -0.02(3) 0.01(3)
O78W 0.054(19) 0.044(18) 0.14(3) -0.008(19) 0.00(2) -0.013(15)
C1 0.033(13) 0.031(13) 0.051(17) 0.010(12) -0.007(12) 0.005(10)
C2 0.091(11) 0.123(14) 0.099(12) -0.035(10) -0.042(9) 0.067(10)
C3 0.047(16) 0.067(19) 0.028(14) 0.003(13) -0.002(12) 0.024(14)
C4 0.039(14) 0.038(14) 0.056(17) -0.019(13) 0.019(13) -0.027(11)
C5 0.011(9) 0.028(12) 0.053(16) -0.003(10) 0.007(10) 0.001(8)
C6 0.10(3) 0.041(17) 0.08(3) -0.027(17) 0.02(2) -0.036(18)
C7 0.029(12) 0.027(11) 0.024(11) -0.001(9) -0.009(9) -0.010(9)
C8 0.038(13) 0.018(10) 0.029(12) -0.008(9) 0.023(10) -0.001(9)
C9 0.024(11) 0.033(12) 0.014(10) 0.000(8) 0.006(8) 0.009(9)
C10 0.068(9) 0.058(8) 0.087(10) 0.015(7) 0.013(7) 0.008(6)

loop_
_atom_type_symbol
_atom_type_description
_atom_type_scat_dispersion_real
_atom_type_scat_dispersion_imag
_atom_type_scat_source
C C 0.0033 0.0016 'International Tables Vol C Tables 4.2.6.8 and 6.1.1.4'
Ca Ca 0.2262 0.3064 'International Tables Vol C Tables 4.2.6.8 and 6.1.1.4'
O O 0.0106 0.0060 'International Tables Vol C Tables 4.2.6.8 and 6.1.1.4'
U U -9.6767 9.6646 'International Tables Vol C Tables 4.2.6.8 and 6.1.1.4'

loop_
_geom_angle_atom_site_label_1
_geom_angle_atom_site_label_2
_geom_angle_atom_site_label_3
_geom_angle
_geom_angle_site_symmetry_1
_geom_angle_site_symmetry_3
_geom_angle_publ_flag
O1 U1 O13 92.7(7) . . ?
O1 U1 O15 94.2(7) . . ?
O1 U1 O16 94.4(7) . . ?
O1 U1 O25 92.5(8) . 3_566 ?
O1 U1 O30 89.8(7) . 3_566 ?
O2 U1 O1 175.7(8) . . ?
O2 U1 O13 91.5(7) . . ?
O2 U1 O15 87.7(7) . . ?
O2 U1 O16 86.9(7) . . ?
O2 U1 O25 84.2(7) . 3_566 ?
O2 U1 O30 86.7(6) . 3_566 ?
O13 U1 O15 67.5(6) . . ?
O13 U1 O16 69.0(6) . . ?
O13 U1 O25 143.4(6) . 3_566 ?
O13 U1 O30 140.6(6) . 3_566 ?
O15 U1 O16 135.9(6) . . ?
O15 U1 O25 76.0(7) . 3_566 ?
O15 U1 O30 151.4(6) . 3_566 ?
O25 U1 O16 146.4(6) 3_566 . ?
O30 U1 O16 71.7(6) 3_566 . ?
O30 U1 O25 75.5(7) 3_566 3_566 ?
O3 U2 O13 91.7(7) . . ?
O3 U2 O14 96.4(7) . . ?
O3 U2 O16 92.9(7) . . ?
O3 U2 O17 91.3(7) . . ?
O3 U2 O26 89.9(7) . . ?
O4 U2 O3 176.1(8) . . ?
O4 U2 O13 92.1(7) . . ?
O4 U2 O14 85.7(8) . . ?
O4 U2 O16 87.8(7) . . ?
O4 U2 O17 85.3(8) . . ?
O4 U2 O26 87.5(7) . . ?
O13 U2 O14 68.0(6) . . ?
O13 U2 O16 69.6(6) . . ?
O13 U2 O17 143.9(7) . . ?
O13 U2 O26 141.1(8) . . ?
O16 U2 O14 136.8(6) . . ?
O16 U2 O17 74.3(7) . . ?
O16 U2 O26 149.1(8) . . ?
O17 U2 O14 147.1(7) . . ?
O17 U2 O26 74.9(9) . . ?
O26 U2 O14 73.2(8) . . ?
O5 U3 O13 91.2(7) . . ?
O5 U3 O14 91.8(7) . . ?
O5 U3 O15 94.7(8) . . ?
O5 U3 O37 92.3(7) . . ?
O5 U3 O43 90.8(7) . 2_665 ?
O6 U3 O5 176.7(8) . . ?
O6 U3 O13 91.8(7) . . ?
O6 U3 O14 88.2(7) . . ?
O6 U3 O15 87.6(7) . . ?
O6 U3 O37 84.6(7) . . ?
O6 U3 O43 87.6(7) . 2_665 ?
O13 U3 O14 68.0(6) . . ?
O13 U3 O15 67.5(6) . . ?
O13 U3 O37 139.9(7) . . ?
O13 U3 O43 143.6(7) . 2_665 ?
O15 U3 O14 135.0(6) . . ?
O15 U3 O37 151.6(7) . . ?
O37 U3 O14 72.0(7) . . ?
O43 U3 O14 148.3(7) 2_665 . ?
O43 U3 O15 76.1(7) 2_665 . ?
O43 U3 O37 76.3(8) 2_665 . ?
O7 U4 O18 91.0(11) . . ?
O7 U4 O19 89.3(10) . . ?
O7 U4 O21 88.6(12) . . ?
O7 U4 O22 89.7(12) . . ?
O7 U4 O23 89.9(12) . . ?
O7 U4 O24 88.3(10) . . ?
O8 U4 O7 179.7(13) . . ?
O8 U4 O18 88.7(10) . . ?
O8 U4 O19 90.7(10) . . ?
O8 U4 O21 91.1(12) . . ?
O8 U4 O22 90.3(12) . . ?
O8 U4 O23 90.4(11) . . ?
O8 U4 O24 92.0(9) . . ?
O18 U4 O19 52.8(6) . . ?
O18 U4 O22 118.5(7) . . ?
O18 U4 O23 170.8(7) . . ?
O18 U4 O24 118.6(7) . . ?
O21 U4 O18 66.3(8) . . ?
O21 U4 O19 119.0(7) . . ?
O21 U4 O22 52.2(8) . . ?
O21 U4 O23 122.9(8) . . ?
O21 U4 O24 174.3(9) . . ?
O22 U4 O19 171.2(7) . . ?
O22 U4 O24 123.0(8) . . ?
O23 U4 O19 118.0(6) . . ?
O23 U4 O22 70.7(7) . . ?
O23 U4 O24 52.3(7) . . ?
O24 U4 O19 65.7(6) . . ?
O9 U5 O10 177.9(11) . . ?
O9 U5 O27 92.6(8) . . ?
O9 U5 O28 89.7(10) . . ?
O9 U5 O29 94.2(9) . . ?
O9 U5 O31 89.4(9) . . ?
O9 U5 O32 91.2(9) . . ?
O9 U5 O33 93.0(11) . . ?
O10 U5 O27 87.7(9) . . ?
O10 U5 O28 88.8(10) . . ?
O10 U5 O29 87.8(9) . . ?
O10 U5 O31 92.4(9) . . ?
O10 U5 O32 88.3(9) . . ?
O10 U5 O33 85.0(11) . . ?
O27 U5 O29 64.4(6) . . ?
O27 U5 O31 118.0(6) . . ?
O27 U5 O33 120.5(6) . . ?
O28 U5 O27 53.0(6) . . ?
O28 U5 O29 117.5(6) . . ?
O28 U5 O31 170.9(6) . . ?
O28 U5 O32 121.4(7) . . ?
O28 U5 O33 67.8(7) . . ?
O31 U5 O29 53.6(6) . . ?
O32 U5 O27 173.2(6) . . ?
O32 U5 O29 120.9(6) . . ?
O32 U5 O31 67.7(6) . . ?
O32 U5 O33 53.6(7) . . ?
O33 U5 O29 171.0(8) . . ?
O33 U5 O31 121.3(7) . . ?
O11 U6 O12 178.1(9) . . ?
O11 U6 O35 88.9(8) . . ?
O11 U6 O36 89.3(8) . . ?
O11 U6 O38 90.6(7) . . ?
O11 U6 O39 91.0(8) . . ?
O11 U6 O41 92.1(8) . . ?
O11 U6 O42 91.0(7) . . ?
O12 U6 O35 90.5(8) . . ?
O12 U6 O36 89.0(7) . . ?
O12 U6 O38 88.2(7) . . ?
O12 U6 O39 89.4(8) . . ?
O12 U6 O41 89.8(7) . . ?
O12 U6 O42 90.3(7) . . ?
O35 U6 O36 53.8(5) . . ?
O35 U6 O38 119.0(5) . . ?
O35 U6 O39 172.0(6) . . ?
O36 U6 O38 65.2(5) . . ?
O36 U6 O39 118.3(5) . . ?
O38 U6 O39 53.1(5) . . ?
O41 U6 O35 117.5(6) . . ?
O41 U6 O36 171.1(6) . . ?
O41 U6 O38 123.5(6) . . ?
O41 U6 O39 70.5(6) . . ?
O41 U6 O42 52.7(6) . . ?
O42 U6 O35 64.8(6) . . ?
O42 U6 O36 118.5(6) . . ?
O42 U6 O38 175.9(6) . . ?
O42 U6 O39 123.2(6) . . ?
U1 O13 U2 113.2(7) . . ?
U3 O13 U1 114.9(7) . . ?
U3 O13 U2 115.9(7) . . ?
U2 O14 U3 103.2(7) . . ?
U1 O15 U3 104.2(7) . . ?
U2 O16 U1 104.1(7) . . ?
C1 O17 U2 133.9(17) . . ?
C1 O18 U4 97.1(16) . . ?
C1 O19 U4 95.1(15) . . ?
C2 O21 U4 97.2(18) . . ?
C2 O22 U4 96.2(19) . . ?
C3 O23 U4 99.2(18) . . ?
C3 O24 U4 96.6(15) . . ?
C3 O25 U1 132.9(19) . 4_656 ?
C4 O26 U2 132.8(18) . . ?
C4 O27 U5 95.6(14) . . ?
C4 O28 U5 95.1(15) . . ?
C5 O29 U5 94.4(14) . . ?
C5 O30 U1 133.4(14) . 4_656 ?
C5 O31 U5 93.9(14) . . ?
C6 O32 U5 95.4(16) . . ?
C6 O33 U5 97(2) . . ?
C7 O35 U6 93.9(13) . . ?
C7 O36 U6 95.6(14) . . ?
C7 O37 U3 131.8(15) . . ?
C8 O38 U6 96.4(12) . . ?
C8 O39 U6 95.3(13) . . ?
C9 O41 U6 95.8(14) . . ?
C9 O42 U6 95.2(13) . . ?
C9 O43 U3 134.9(15) . 2_665 ?
O17 C1 O18 122(2) . . ?
O17 C1 O19 123(2) . . ?
O19 C1 O18 115(3) . . ?
O20 C2 O21 125(3) . . ?
O20 C2 O22 121(3) . . ?
O21 C2 O22 114(3) . . ?
O23 C3 O24 112(2) . . ?
O25 C3 O23 123(3) . . ?
O25 C3 O24 125(2) . . ?
O26 C4 O28 119(2) . . ?
O27 C4 O26 125(2) . . ?
O27 C4 O28 116(2) . . ?
O29 C5 O31 117(2) . . ?
O30 C5 O29 124(2) . . ?
O30 C5 O31 119(2) . . ?
O33 C6 O32 113(3) . . ?
O34 C6 O32 121(3) . . ?
O34 C6 O33 124(3) . . ?
O36 C7 O35 117(2) . . ?
O36 C7 O37 122(2) . . ?
O37 C7 O35 122(2) . . ?
O38 C8 O39 115.2(19) . . ?
O40 C8 O38 125(2) . . ?
O40 C8 O39 120(2) . . ?
O42 C9 O41 116.2(19) . . ?
O43 C9 O41 121(2) . . ?
O43 C9 O42 122(2) . . ?
O45 C10 O44 124(3) . . ?
O45 C10 O46 116(3) . . ?
O46 C10 O44 119(3) . . ?

loop_
_geom_bond_atom_site_label_1
_geom_bond_atom_site_label_2
_geom_bond_distance
_geom_bond_site_symmetry_2
_geom_bond_publ_flag
U1 O1 1.798(16) . ?
U1 O2 1.792(17) . ?
U1 O13 2.244(16) . ?
U1 O15 2.383(18) . ?
U1 O16 2.413(16) . ?
U1 O25 2.401(17) 3_566 ?
U1 O30 2.401(16) 3_566 ?
U2 O3 1.784(16) . ?
U2 O4 1.766(17) . ?
U2 O13 2.264(15) . ?
U2 O14 2.414(19) . ?
U2 O16 2.360(18) . ?
U2 O17 2.400(19) . ?
U2 O26 2.41(2) . ?
U3 O5 1.796(16) . ?
U3 O6 1.786(18) . ?
U3 O13 2.230(16) . ?
U3 O14 2.445(17) . ?
U3 O15 2.396(17) . ?
U3 O37 2.420(17) . ?
U3 O43 2.392(19) 2_665 ?
U4 O7 1.74(3) . ?
U4 O8 1.73(2) . ?
U4 O18 2.41(2) . ?
U4 O19 2.457(18) . ?
U4 O21 2.41(2) . ?
U4 O22 2.42(3) . ?
U4 O23 2.41(2) . ?
U4 O24 2.440(17) . ?
U5 O9 1.69(2) . ?
U5 O10 1.69(3) . ?
U5 O27 2.439(16) . ?
U5 O28 2.41(2) . ?
U5 O29 2.459(18) . ?
U5 O31 2.445(19) . ?
U5 O32 2.423(18) . ?
U5 O33 2.44(2) . ?
U6 O11 1.76(2) . ?
U6 O12 1.763(18) . ?
U6 O35 2.432(17) . ?
U6 O36 2.433(17) . ?
U6 O38 2.441(16) . ?
U6 O39 2.450(16) . ?
U6 O41 2.415(18) . ?
U6 O42 2.429(16) . ?
O17 C1 1.25(3) . ?
O18 C1 1.29(3) . ?
O19 C1 1.28(3) . ?
O20 C2 1.25(2) . ?
O21 C2 1.26(2) . ?
O22 C2 1.27(2) . ?
O23 C3 1.27(3) . ?
O24 C3 1.31(3) . ?
O25 C3 1.20(3) . ?
O26 C4 1.27(3) . ?
O27 C4 1.25(3) . ?
O28 C4 1.30(3) . ?
O29 C5 1.28(3) . ?
O30 C5 1.26(3) . ?
O31 C5 1.32(3) . ?
O32 C6 1.35(4) . ?
O33 C6 1.28(4) . ?
O34 C6 1.27(4) . ?
O35 C7 1.32(3) . ?
O36 C7 1.26(3) . ?
O37 C7 1.26(3) . ?
O38 C8 1.28(3) . ?
O39 C8 1.31(3) . ?
O40 C8 1.24(3) . ?
O41 C9 1.27(3) . ?
O42 C9 1.27(3) . ?
O43 C9 1.26(3) . ?
O44 C10 1.48(4) . ?
O45 C10 1.29(4) . ?
O46 C10 1.30(4) . ?

loop_
_geom_torsion_atom_site_label_1
_geom_torsion_atom_site_label_2
_geom_torsion_atom_site_label_3
_geom_torsion_atom_site_label_4
_geom_torsion
_geom_torsion_site_symmetry_1
_geom_torsion_site_symmetry_2
_geom_torsion_site_symmetry_3
_geom_torsion_site_symmetry_4
_geom_torsion_publ_flag
U1 O25 C3 O23 -172(2) 4_656 . . . ?
U1 O25 C3 O24 8(5) 4_656 . . . ?
U1 O30 C5 O29 -10(4) 4_656 . . . ?
U1 O30 C5 O31 167.8(17) 4_656 . . . ?
U2 O17 C1 O18 169(2) . . . . ?
U2 O17 C1 O19 -6(4) . . . . ?
U2 O26 C4 O27 9(5) . . . . ?
U2 O26 C4 O28 -178(2) . . . . ?
U3 O37 C7 O35 -5(4) . . . . ?
U3 O37 C7 O36 174.3(17) . . . . ?
U3 O43 C9 O41 -172.1(18) 2_665 . . . ?
U3 O43 C9 O42 8(4) 2_665 . . . ?
U4 O18 C1 O17 -178(2) . . . . ?
U4 O18 C1 O19 -3(3) . . . . ?
U4 O19 C1 O17 178(3) . . . . ?
U4 O19 C1 O18 3(3) . . . . ?
U4 O21 C2 O20 -179.4(19) . . . . ?
U4 O21 C2 O22 0.6(19) . . . . ?
U4 O22 C2 O20 179.4(19) . . . . ?
U4 O22 C2 O21 -0.6(19) . . . . ?
U4 O23 C3 O24 -3(3) . . . . ?
U4 O23 C3 O25 177(3) . . . . ?
U4 O24 C3 O23 3(3) . . . . ?
U4 O24 C3 O25 -177(3) . . . . ?
U5 O27 C4 O26 175(3) . . . . ?
U5 O27 C4 O28 2(3) . . . . ?
U5 O28 C4 O26 -176(3) . . . . ?
U5 O28 C4 O27 -2(3) . . . . ?
U5 O29 C5 O30 -171(2) . . . . ?
U5 O29 C5 O31 12(2) . . . . ?
U5 O31 C5 O29 -12(2) . . . . ?
U5 O31 C5 O30 170(2) . . . . ?
U5 O32 C6 O33 10(4) . . . . ?
U5 O32 C6 O34 -158(4) . . . . ?
U5 O33 C6 O32 -10(4) . . . . ?
U5 O33 C6 O34 157(4) . . . . ?
U6 O35 C7 O36 -1(2) . . . . ?
U6 O35 C7 O37 179(2) . . . . ?
U6 O36 C7 O35 1(2) . . . . ?
U6 O36 C7 O37 -179(2) . . . . ?
U6 O38 C8 O39 0(2) . . . . ?
U6 O38 C8 O40 179(2) . . . . ?
U6 O39 C8 O38 0(2) . . . . ?
U6 O39 C8 O40 -179(2) . . . . ?
U6 O41 C9 O42 4(2) . . . . ?
U6 O41 C9 O43 -175(2) . . . . ?
U6 O42 C9 O41 -4(2) . . . . ?
U6 O42 C9 O43 175(2) . . . . ?

loop_
_twin_individual_id
_twin_individual_mass_fraction_refined
1 0.514(14)
2 0.486(14)
